data_7059953
loop_
_publ_author_name
'Kadari, Lingaswamy'
'Erb, William'
'Roisnel, Thierry'
'Radha Krishna, Palakodety'
'Mongin, Florence'

_publ_section_title
;
 Iodoferrocene as a partner in N-arylation of amides
;
_journal_issue 37
_journal_name_full 'New Journal of Chemistry'
_journal_page_first 15928
_journal_page_last 15941
_journal_paper_doi 10.1039/D0NJ03470C
_journal_volume 44
_journal_year 2020
_chemical_absolute_configuration ad
_chemical_compound_source 'synthesis as described'
_chemical_formula_moiety 'C12 H13 Fe N O'
_chemical_formula_sum 'C12 H13 Fe N O'
_chemical_formula_weight 243.08
_space_group_crystal_system monoclinic
_space_group_IT_number 4
_space_group_name_Hall 'P 2yb'
_space_group_name_H-M_alt 'P 1 21 1'
_atom_sites_solution_hydrogens mixed
_audit_update_record
;
2020-07-07 deposited with the CCDC.	2020-09-04 downloaded from the CCDC.
;
_cell_angle_alpha 90
_cell_angle_beta 92.4820(10)
_cell_angle_gamma 90
_cell_formula_units_Z 4
_cell_length_a 5.9103(2)
_cell_length_b 7.4810(2)
_cell_length_c 23.4895(8)
_cell_measurement_reflns_used 9888
_cell_measurement_temperature 150
_cell_measurement_theta_max 27.50
_cell_measurement_theta_min 2.60
_cell_measurement_wavelength 0.71073
_cell_volume 1037.61(6)
_computing_cell_refinement 'APEX3 (Bruker, 2015); SAINT (Bruker, 2014)'
_computing_data_collection 'SAINT (Bruker, 2014)'
_computing_data_reduction 'SAINT (Bruker, 2014)'
_computing_molecular_graphics 'SXGRAPH (Farrugia, 1999), Mercury (CSD, 2016)'
_computing_publication_material 'CRYSCALC (T. Roisnel, local program, 2017)'
_computing_structure_refinement 'SHELXL-2017/1 (Sheldrick, 2017)'
_computing_structure_solution 'SHELXT (Sheldrick, 2015)'
_diffrn_ambient_temperature 150
_diffrn_detector '(CMOS) PHOTON 100'
_diffrn_measured_fraction_theta_full 0.992
_diffrn_measured_fraction_theta_max 0.993
_diffrn_measurement_device_type 'D8 VENTURE Bruker AXS'
_diffrn_measurement_method 'rotation images'
_diffrn_radiation_monochromator 'multilayer monochromator'
_diffrn_radiation_probe x-ray
_diffrn_radiation_source 'Incoatec microfocus sealed tube'
_diffrn_radiation_type MoK\a
_diffrn_radiation_wavelength 0.71073
_diffrn_reflns_av_R_equivalents 0.0389
_diffrn_reflns_av_unetI/netI 0.0358
_diffrn_reflns_limit_h_max 7
_diffrn_reflns_limit_h_min -7
_diffrn_reflns_limit_k_max 9
_diffrn_reflns_limit_k_min -8
_diffrn_reflns_limit_l_max 30
_diffrn_reflns_limit_l_min -30
_diffrn_reflns_number 15694
_diffrn_reflns_theta_full 25.242
_diffrn_reflns_theta_max 27.485
_diffrn_reflns_theta_min 3.450
_exptl_absorpt_coefficient_mu 1.422
_exptl_absorpt_correction_T_max 0.843
_exptl_absorpt_correction_T_min 0.664
_exptl_absorpt_correction_type multi-scan
_exptl_absorpt_process_details
;
  [Sheldrick, G.M. (2014). SADABS Bruker AXS Inc., Madison, Wisconsin, USA]
;
_exptl_crystal_colour orange
_exptl_crystal_density_diffrn 1.556
_exptl_crystal_description plate
_exptl_crystal_F_000 504
_exptl_crystal_size_max 0.480
_exptl_crystal_size_mid 0.390
_exptl_crystal_size_min 0.120
_refine_diff_density_max 1.039
_refine_diff_density_min -0.794
_refine_diff_density_rms 0.078
_refine_ls_abs_structure_details
;
Refined as an inversion twin.
;
_refine_ls_abs_structure_Flack 0.39(3)
_refine_ls_extinction_method none
_refine_ls_goodness_of_fit_ref 1.065
_refine_ls_hydrogen_treatment mixed
_refine_ls_matrix_type full
_refine_ls_number_parameters 247
_refine_ls_number_reflns 4398
_refine_ls_number_restraints 1
_refine_ls_restrained_S_all 1.065
_refine_ls_R_factor_all 0.0365
_refine_ls_R_factor_gt 0.0351
_refine_ls_shift/su_max 0.030
_refine_ls_shift/su_mean 0.002
_refine_ls_structure_factor_coef Fsqd
_refine_ls_weighting_details 'w=1/[\s^2^(Fo^2^)+(0.0388P)^2^+1.4890P] where P=(Fo^2^+2Fc^2^)/3'
_refine_ls_weighting_scheme calc
_refine_ls_wR_factor_gt 0.0891
_refine_ls_wR_factor_ref 0.0902
_reflns_Friedel_coverage 0.860
_reflns_Friedel_fraction_full 0.996
_reflns_Friedel_fraction_max 0.997
_reflns_number_gt 4272
_reflns_number_total 4398
_reflns_threshold_expression >2sigma(I)
_cod_data_source_file d0nj03470c2.cif
_cod_data_source_block WE3603
_cod_depositor_comments 'Adding full bibliography for 7059953--7059970.cif.'
_cod_original_sg_symbol_H-M 'P 21'
_cod_database_code 7059953

loop_
_space_group_symop_operation_xyz
'x, y, z'
'-x, y+1/2, -z'

loop_
_atom_site_label
_atom_site_type_symbol
_atom_site_fract_x
_atom_site_fract_y
_atom_site_fract_z
_atom_site_U_iso_or_equiv
_atom_site_adp_type
_atom_site_occupancy
_atom_site_site_symmetry_order
_atom_site_calc_flag
_atom_site_refinement_flags_posn
_atom_site_refinement_flags_adp
_atom_site_refinement_flags_occupancy
_atom_site_disorder_assembly
_atom_site_disorder_group
Fe1 Fe 0.77175(9) 0.73934(7) 0.09729(2) 0.01294(16) Uani 1 1 d . . . . .
C1 C 0.9291(7) 0.7950(5) 0.02429(16) 0.0382(6) Uani 1 1 d G . . . .
H1 H 0.991708 0.709712 -0.000519 0.046 Uiso 1 1 calc R U . . .
C2 C 1.0449(5) 0.8795(6) 0.07121(17) 0.0382(6) Uani 1 1 d G . . . .
H2 H 1.198495 0.860550 0.083302 0.046 Uiso 1 1 calc R U . . .
C3 C 0.8908(7) 0.9972(5) 0.09688(15) 0.0382(6) Uani 1 1 d G . . . .
H3 H 0.923119 1.070799 0.129166 0.046 Uiso 1 1 calc R U . . .
C4 C 0.6797(6) 0.9855(6) 0.06583(18) 0.0382(6) Uani 1 1 d G . . . .
H4 H 0.546141 1.049902 0.073689 0.046 Uiso 1 1 calc R U . . .
C5 C 0.7035(6) 0.8605(6) 0.02096(15) 0.0382(6) Uani 1 1 d G . . . .
H5 H 0.588531 0.826738 -0.006461 0.046 Uiso 1 1 calc R U . . .
C6 C 0.5510(7) 0.6704(7) 0.15871(18) 0.0186(9) Uani 1 1 d . . . . .
H6 H 0.438843 0.745393 0.173938 0.022 Uiso 1 1 calc R U . . .
C7 C 0.5217(8) 0.5576(7) 0.1102(2) 0.0218(10) Uani 1 1 d . . . . .
H7 H 0.386159 0.543495 0.087434 0.026 Uiso 1 1 calc R U . . .
C8 C 0.7311(9) 0.4697(7) 0.10196(19) 0.0218(9) Uani 1 1 d . . . . .
H8 H 0.759074 0.386412 0.072556 0.026 Uiso 1 1 calc R U . . .
C9 C 0.8927(7) 0.5274(7) 0.14521(18) 0.0181(9) Uani 1 1 d . . . . .
H9 H 1.046219 0.490476 0.149634 0.022 Uiso 1 1 calc R U . . .
C10 C 0.7793(7) 0.6510(6) 0.18044(17) 0.0157(8) Uani 1 1 d . . . . .
N11 N 0.8670(6) 0.7454(5) 0.22856(13) 0.0165(7) Uani 1 1 d . . . . .
H11 H 0.785(8) 0.846(9) 0.235(2) 0.020 Uiso 1 1 d . U . . .
C12 C 1.0568(7) 0.7009(6) 0.25918(16) 0.0169(8) Uani 1 1 d . . . . .
O13 O 1.1729(5) 0.5691(5) 0.24841(13) 0.0243(7) Uani 1 1 d . . . . .
C14 C 1.1213(8) 0.8249(7) 0.30811(18) 0.0226(10) Uani 1 1 d . . . . .
H14A H 1.120720 0.758419 0.344055 0.034 Uiso 1 1 calc R U . . .
H14B H 1.012055 0.923234 0.309103 0.034 Uiso 1 1 calc R U . . .
H14C H 1.273107 0.873298 0.302871 0.034 Uiso 1 1 calc R U . . .
Fe2 Fe 0.71680(8) 0.27378(6) 0.40906(2) 0.01074(15) Uani 1 1 d . . . . .
C21 C 0.4869(6) 0.2037(6) 0.46796(17) 0.0158(8) Uani 1 1 d . . . . .
H21 H 0.375702 0.279437 0.483283 0.019 Uiso 1 1 calc R U . . .
C22 C 0.4572(7) 0.0973(6) 0.41862(17) 0.0162(8) Uani 1 1 d . . . . .
H22 H 0.323056 0.089847 0.394979 0.019 Uiso 1 1 calc R U . . .
C23 C 0.6606(8) 0.0038(6) 0.41031(19) 0.0202(9) Uani 1 1 d . . . . .
H23 H 0.686886 -0.078390 0.380480 0.024 Uiso 1 1 calc R U . . .
C24 C 0.8204(7) 0.0551(6) 0.4550(2) 0.0209(10) Uani 1 1 d . . . . .
H24 H 0.972180 0.014197 0.459857 0.025 Uiso 1 1 calc R U . . .
C25 C 0.7104(7) 0.1787(6) 0.49079(17) 0.0179(9) Uani 1 1 d . . . . .
H25 H 0.775300 0.234253 0.523995 0.021 Uiso 1 1 calc R U . . .
C26 C 0.9085(7) 0.3333(7) 0.34055(18) 0.0166(9) Uani 1 1 d . . . . .
H26 H 0.990052 0.250403 0.318657 0.020 Uiso 1 1 calc R U . . .
C27 C 0.9921(7) 0.4243(7) 0.3908(2) 0.0183(9) Uani 1 1 d . . . . .
H27 H 1.139807 0.412735 0.408006 0.022 Uiso 1 1 calc R U . . .
C28 C 0.8176(7) 0.5344(7) 0.41035(18) 0.0174(9) Uani 1 1 d . . . . .
H28 H 0.827603 0.609162 0.443043 0.021 Uiso 1 1 calc R U . . .
C29 C 0.6237(7) 0.5139(6) 0.37261(17) 0.0144(8) Uani 1 1 d . . . . .
H29 H 0.482184 0.572514 0.375715 0.017 Uiso 1 1 calc R U . . .
C30 C 0.6803(7) 0.3898(6) 0.32939(17) 0.0141(8) Uani 1 1 d . . . . .
N31 N 0.5305(6) 0.3444(5) 0.28354(15) 0.0174(7) Uani 1 1 d . . . . .
H31 H 0.405(9) 0.417(8) 0.275(2) 0.021 Uiso 1 1 d . U . . .
C32 C 0.5425(8) 0.1945(7) 0.25226(18) 0.0227(9) Uani 1 1 d . . . . .
O33 O 0.6858(7) 0.0779(6) 0.26104(16) 0.0387(10) Uani 1 1 d . . . . .
C34 C 0.3622(9) 0.1779(8) 0.2049(2) 0.0301(12) Uani 1 1 d . . . . .
H34A H 0.415675 0.233946 0.170233 0.045 Uiso 1 1 calc R U . . .
H34B H 0.223599 0.237675 0.216191 0.045 Uiso 1 1 calc R U . . .
H34C H 0.330358 0.051206 0.197490 0.045 Uiso 1 1 calc R U . . .

loop_
_atom_site_aniso_label
_atom_site_aniso_U_11
_atom_site_aniso_U_22
_atom_site_aniso_U_33
_atom_site_aniso_U_23
_atom_site_aniso_U_13
_atom_site_aniso_U_12
Fe1 0.0152(3) 0.0112(4) 0.0124(2) 0.0013(2) 0.00090(19) 0.0003(2)
C1 0.0505(16) 0.0270(15) 0.0376(13) 0.0126(11) 0.0074(11) -0.0081(11)
C2 0.0505(16) 0.0270(15) 0.0376(13) 0.0126(11) 0.0074(11) -0.0081(11)
C3 0.0505(16) 0.0270(15) 0.0376(13) 0.0126(11) 0.0074(11) -0.0081(11)
C4 0.0505(16) 0.0270(15) 0.0376(13) 0.0126(11) 0.0074(11) -0.0081(11)
C5 0.0505(16) 0.0270(15) 0.0376(13) 0.0126(11) 0.0074(11) -0.0081(11)
C6 0.0146(19) 0.021(2) 0.021(2) 0.0019(17) 0.0027(15) 0.0017(17)
C7 0.023(2) 0.020(3) 0.022(2) -0.0002(18) 0.0022(17) -0.0083(19)
C8 0.035(2) 0.010(2) 0.021(2) -0.0019(17) 0.0050(18) 0.0011(19)
C9 0.022(2) 0.013(2) 0.019(2) 0.0034(17) 0.0029(16) 0.0060(17)
C10 0.021(2) 0.011(2) 0.0147(18) 0.0015(15) 0.0014(15) 0.0046(16)
N11 0.0208(15) 0.0137(19) 0.0147(14) -0.0001(14) -0.0008(12) 0.0071(15)
C12 0.0161(18) 0.022(2) 0.0130(17) 0.0078(15) 0.0058(14) 0.0051(16)
O13 0.0260(16) 0.0275(19) 0.0197(15) 0.0029(13) 0.0020(12) 0.0128(14)
C14 0.027(2) 0.024(3) 0.0169(19) 0.0010(17) -0.0023(16) 0.0029(19)
Fe2 0.0111(2) 0.0087(4) 0.0124(2) 0.0018(2) -0.00031(17) 0.0010(2)
C21 0.0142(17) 0.016(2) 0.0180(18) 0.0027(15) 0.0050(14) -0.0004(15)
C22 0.0132(17) 0.016(2) 0.0187(19) 0.0015(16) -0.0001(14) -0.0044(15)
C23 0.031(2) 0.005(2) 0.026(2) -0.0020(16) 0.0085(17) -0.0038(17)
C24 0.0137(18) 0.015(2) 0.034(2) 0.0141(19) -0.0006(16) 0.0066(16)
C25 0.025(2) 0.016(2) 0.0127(17) 0.0046(15) -0.0051(15) -0.0041(16)
C26 0.0164(18) 0.013(2) 0.0208(19) 0.0034(16) 0.0053(15) 0.0037(16)
C27 0.0124(19) 0.017(2) 0.026(2) 0.0036(18) -0.0014(16) -0.0022(16)
C28 0.020(2) 0.014(2) 0.018(2) 0.0006(16) -0.0017(16) -0.0022(17)
C29 0.0161(19) 0.012(2) 0.0149(18) 0.0019(16) -0.0003(15) 0.0016(15)
C30 0.019(2) 0.012(2) 0.0114(17) 0.0032(15) 0.0011(14) 0.0026(16)
N31 0.0218(17) 0.0143(19) 0.0157(16) 0.0020(13) -0.0030(13) 0.0065(14)
C32 0.030(2) 0.020(2) 0.0171(19) -0.0031(16) -0.0028(17) 0.0093(19)
O33 0.051(2) 0.027(2) 0.036(2) -0.0150(16) -0.0185(17) 0.0239(18)
C34 0.044(3) 0.026(3) 0.019(2) -0.0072(19) -0.013(2) 0.011(2)

loop_
_atom_type_symbol
_atom_type_description
_atom_type_scat_dispersion_real
_atom_type_scat_dispersion_imag
_atom_type_scat_source
C C 0.0033 0.0016 'International Tables Vol C Tables 4.2.6.8 and 6.1.1.4'
H H 0.0000 0.0000 'International Tables Vol C Tables 4.2.6.8 and 6.1.1.4'
Fe Fe 0.3463 0.8444 'International Tables Vol C Tables 4.2.6.8 and 6.1.1.4'
N N 0.0061 0.0033 'International Tables Vol C Tables 4.2.6.8 and 6.1.1.4'
O O 0.0106 0.0060 'International Tables Vol C Tables 4.2.6.8 and 6.1.1.4'

loop_
_geom_angle_atom_site_label_1
_geom_angle_atom_site_label_2
_geom_angle_atom_site_label_3
_geom_angle
_geom_angle_site_symmetry_1
_geom_angle_site_symmetry_3
_geom_angle_publ_flag
C1 Fe1 C8 107.97(17) . . ?
C1 Fe1 C5 40.91(7) . . ?
C8 Fe1 C5 118.04(17) . . ?
C1 Fe1 C7 128.63(17) . . ?
C8 Fe1 C7 40.9(2) . . ?
C5 Fe1 C7 108.12(17) . . ?
C1 Fe1 C2 40.83(7) . . ?
C8 Fe1 C2 128.46(18) . . ?
C5 Fe1 C2 68.64(8) . . ?
C7 Fe1 C2 166.99(19) . . ?
C1 Fe1 C4 68.58(9) . . ?
C8 Fe1 C4 151.67(19) . . ?
C5 Fe1 C4 40.70(7) . . ?
C7 Fe1 C4 118.02(19) . . ?
C2 Fe1 C4 68.36(9) . . ?
C1 Fe1 C6 166.96(17) . . ?
C8 Fe1 C6 68.5(2) . . ?
C5 Fe1 C6 128.59(17) . . ?
C7 Fe1 C6 40.64(19) . . ?
C2 Fe1 C6 151.06(18) . . ?
C4 Fe1 C6 108.21(17) . . ?
C1 Fe1 C3 68.50(9) . . ?
C8 Fe1 C3 166.58(19) . . ?
C5 Fe1 C3 68.41(9) . . ?
C7 Fe1 C3 151.28(19) . . ?
C2 Fe1 C3 40.58(7) . . ?
C4 Fe1 C3 40.51(7) . . ?
C6 Fe1 C3 117.88(18) . . ?
C1 Fe1 C9 117.39(16) . . ?
C8 Fe1 C9 40.94(19) . . ?
C5 Fe1 C9 151.39(18) . . ?
C7 Fe1 C9 69.0(2) . . ?
C2 Fe1 C9 107.45(16) . . ?
C4 Fe1 C9 166.34(18) . . ?
C6 Fe1 C9 68.76(18) . . ?
C3 Fe1 C9 128.06(17) . . ?
C1 Fe1 C10 151.05(17) . . ?
C8 Fe1 C10 68.20(18) . . ?
C5 Fe1 C10 166.87(17) . . ?
C7 Fe1 C10 68.34(18) . . ?
C2 Fe1 C10 117.68(16) . . ?
C4 Fe1 C10 128.67(17) . . ?
C6 Fe1 C10 40.66(17) . . ?
C3 Fe1 C10 108.22(17) . . ?
C9 Fe1 C10 40.58(16) . . ?
C2 C1 C5 108.0 . . ?
C2 C1 Fe1 70.03(16) . . ?
C5 C1 Fe1 69.72(15) . . ?
C2 C1 H1 126.0 . . ?
C5 C1 H1 126.0 . . ?
Fe1 C1 H1 125.8 . . ?
C1 C2 C3 108.0 . . ?
C1 C2 Fe1 69.13(15) . . ?
C3 C2 Fe1 70.16(16) . . ?
C1 C2 H2 126.0 . . ?
C3 C2 H2 126.0 . . ?
Fe1 C2 H2 126.3 . . ?
C4 C3 C2 108.0 . . ?
C4 C3 Fe1 69.58(15) . . ?
C2 C3 Fe1 69.25(15) . . ?
C4 C3 H3 126.0 . . ?
C2 C3 H3 126.0 . . ?
Fe1 C3 H3 126.7 . . ?
C3 C4 C5 108.0 . . ?
C3 C4 Fe1 69.91(15) . . ?
C5 C4 Fe1 69.09(15) . . ?
C3 C4 H4 126.0 . . ?
C5 C4 H4 126.0 . . ?
Fe1 C4 H4 126.6 . . ?
C1 C5 C4 108.0 . . ?
C1 C5 Fe1 69.37(15) . . ?
C4 C5 Fe1 70.21(16) . . ?
C1 C5 H5 126.0 . . ?
C4 C5 H5 126.0 . . ?
Fe1 C5 H5 126.0 . . ?
C7 C6 C10 107.8(4) . . ?
C7 C6 Fe1 69.2(3) . . ?
C10 C6 Fe1 70.0(2) . . ?
C7 C6 H6 126.1 . . ?
C10 C6 H6 126.1 . . ?
Fe1 C6 H6 126.3 . . ?
C6 C7 C8 107.9(4) . . ?
C6 C7 Fe1 70.1(3) . . ?
C8 C7 Fe1 69.4(3) . . ?
C6 C7 H7 126.1 . . ?
C8 C7 H7 126.1 . . ?
Fe1 C7 H7 126.0 . . ?
C7 C8 C9 108.7(4) . . ?
C7 C8 Fe1 69.8(3) . . ?
C9 C8 Fe1 70.3(3) . . ?
C7 C8 H8 125.6 . . ?
C9 C8 H8 125.6 . . ?
Fe1 C8 H8 125.9 . . ?
C10 C9 C8 106.9(4) . . ?
C10 C9 Fe1 69.9(3) . . ?
C8 C9 Fe1 68.8(3) . . ?
C10 C9 H9 126.5 . . ?
C8 C9 H9 126.5 . . ?
Fe1 C9 H9 126.3 . . ?
N11 C10 C9 128.5(4) . . ?
N11 C10 C6 122.9(4) . . ?
C9 C10 C6 108.6(4) . . ?
N11 C10 Fe1 126.2(3) . . ?
C9 C10 Fe1 69.5(2) . . ?
C6 C10 Fe1 69.4(2) . . ?
C12 N11 C10 124.9(4) . . ?
C12 N11 H11 123(3) . . ?
C10 N11 H11 112(3) . . ?
O13 C12 N11 123.1(4) . . ?
O13 C12 C14 121.4(4) . . ?
N11 C12 C14 115.5(4) . . ?
C12 C14 H14A 109.5 . . ?
C12 C14 H14B 109.5 . . ?
H14A C14 H14B 109.5 . . ?
C12 C14 H14C 109.5 . . ?
H14A C14 H14C 109.5 . . ?
H14B C14 H14C 109.5 . . ?
C24 Fe2 C28 132.73(19) . . ?
C24 Fe2 C27 109.29(18) . . ?
C28 Fe2 C27 40.51(19) . . ?
C24 Fe2 C22 68.49(17) . . ?
C28 Fe2 C22 146.77(18) . . ?
C27 Fe2 C22 171.58(17) . . ?
C24 Fe2 C23 41.07(19) . . ?
C28 Fe2 C23 172.23(19) . . ?
C27 Fe2 C23 132.8(2) . . ?
C22 Fe2 C23 40.37(18) . . ?
C24 Fe2 C21 68.31(17) . . ?
C28 Fe2 C21 115.89(18) . . ?
C27 Fe2 C21 147.33(18) . . ?
C22 Fe2 C21 40.32(16) . . ?
C23 Fe2 C21 67.99(18) . . ?
C24 Fe2 C25 40.81(19) . . ?
C28 Fe2 C25 109.60(18) . . ?
C27 Fe2 C25 115.86(18) . . ?
C22 Fe2 C25 68.18(17) . . ?
C23 Fe2 C25 68.56(18) . . ?
C21 Fe2 C25 40.44(16) . . ?
C24 Fe2 C29 172.2(2) . . ?
C28 Fe2 C29 40.78(16) . . ?
C27 Fe2 C29 68.36(18) . . ?
C22 Fe2 C29 114.95(17) . . ?
C23 Fe2 C29 145.88(18) . . ?
C21 Fe2 C29 109.36(17) . . ?
C25 Fe2 C29 132.72(18) . . ?
C24 Fe2 C26 115.13(18) . . ?
C28 Fe2 C26 68.53(19) . . ?
C27 Fe2 C26 40.91(18) . . ?
C22 Fe2 C26 131.87(18) . . ?
C23 Fe2 C26 108.66(19) . . ?
C21 Fe2 C26 171.00(17) . . ?
C25 Fe2 C26 147.28(18) . . ?
C29 Fe2 C26 68.37(17) . . ?
C24 Fe2 C30 146.5(2) . . ?
C28 Fe2 C30 68.31(18) . . ?
C27 Fe2 C30 68.30(18) . . ?
C22 Fe2 C30 108.76(17) . . ?
C23 Fe2 C30 114.64(19) . . ?
C21 Fe2 C30 132.29(16) . . ?
C25 Fe2 C30 171.54(18) . . ?
C29 Fe2 C30 40.50(17) . . ?
C26 Fe2 C30 40.50(16) . . ?
C22 C21 C25 108.5(4) . . ?
C22 C21 Fe2 69.6(2) . . ?
C25 C21 Fe2 69.8(2) . . ?
C22 C21 H21 125.8 . . ?
C25 C21 H21 125.8 . . ?
Fe2 C21 H21 126.4 . . ?
C21 C22 C23 108.5(4) . . ?
C21 C22 Fe2 70.0(2) . . ?
C23 C22 Fe2 70.0(2) . . ?
C21 C22 H22 125.8 . . ?
C23 C22 H22 125.8 . . ?
Fe2 C22 H22 125.8 . . ?
C22 C23 C24 107.7(4) . . ?
C22 C23 Fe2 69.7(3) . . ?
C24 C23 Fe2 69.2(3) . . ?
C22 C23 H23 126.2 . . ?
C24 C23 H23 126.2 . . ?
Fe2 C23 H23 126.6 . . ?
C25 C24 C23 107.6(4) . . ?
C25 C24 Fe2 70.0(2) . . ?
C23 C24 Fe2 69.8(2) . . ?
C25 C24 H24 126.2 . . ?
C23 C24 H24 126.2 . . ?
Fe2 C24 H24 125.6 . . ?
C21 C25 C24 107.7(4) . . ?
C21 C25 Fe2 69.8(2) . . ?
C24 C25 Fe2 69.2(2) . . ?
C21 C25 H25 126.1 . . ?
C24 C25 H25 126.1 . . ?
Fe2 C25 H25 126.4 . . ?
C30 C26 C27 107.5(4) . . ?
C30 C26 Fe2 70.1(2) . . ?
C27 C26 Fe2 68.9(2) . . ?
C30 C26 H26 126.3 . . ?
C27 C26 H26 126.3 . . ?
Fe2 C26 H26 126.3 . . ?
C28 C27 C26 108.3(4) . . ?
C28 C27 Fe2 69.7(3) . . ?
C26 C27 Fe2 70.2(3) . . ?
C28 C27 H27 125.8 . . ?
C26 C27 H27 125.8 . . ?
Fe2 C27 H27 125.9 . . ?
C27 C28 C29 108.3(4) . . ?
C27 C28 Fe2 69.8(3) . . ?
C29 C28 Fe2 70.2(3) . . ?
C27 C28 H28 125.9 . . ?
C29 C28 H28 125.9 . . ?
Fe2 C28 H28 125.7 . . ?
C30 C29 C28 107.8(4) . . ?
C30 C29 Fe2 70.2(3) . . ?
C28 C29 Fe2 69.0(3) . . ?
C30 C29 H29 126.1 . . ?
C28 C29 H29 126.1 . . ?
Fe2 C29 H29 126.3 . . ?
N31 C30 C29 122.9(4) . . ?
N31 C30 C26 128.9(4) . . ?
C29 C30 C26 108.1(4) . . ?
N31 C30 Fe2 129.1(3) . . ?
C29 C30 Fe2 69.3(2) . . ?
C26 C30 Fe2 69.4(2) . . ?
C32 N31 C30 125.0(4) . . ?
C32 N31 H31 115(3) . . ?
C30 N31 H31 120(3) . . ?
O33 C32 N31 123.6(4) . . ?
O33 C32 C34 121.6(4) . . ?
N31 C32 C34 114.7(4) . . ?
C32 C34 H34A 109.5 . . ?
C32 C34 H34B 109.5 . . ?
H34A C34 H34B 109.5 . . ?
C32 C34 H34C 109.5 . . ?
H34A C34 H34C 109.5 . . ?
H34B C34 H34C 109.5 . . ?

loop_
_geom_bond_atom_site_label_1
_geom_bond_atom_site_label_2
_geom_bond_distance
_geom_bond_site_symmetry_2
_geom_bond_publ_flag
Fe1 C1 2.029(4) . ?
Fe1 C8 2.035(5) . ?
Fe1 C5 2.034(4) . ?
Fe1 C7 2.041(5) . ?
Fe1 C2 2.041(4) . ?
Fe1 C4 2.049(4) . ?
Fe1 C6 2.052(4) . ?
Fe1 C3 2.053(4) . ?
Fe1 C9 2.055(5) . ?
Fe1 C10 2.061(4) . ?
C1 C2 1.4200 . ?
C1 C5 1.4200 . ?
C1 H1 0.9500 . ?
C2 C3 1.4200 . ?
C2 H2 0.9500 . ?
C3 C4 1.4200 . ?
C3 H3 0.9500 . ?
C4 C5 1.4200 . ?
C4 H4 0.9500 . ?
C5 H5 0.9500 . ?
C6 C7 1.421(7) . ?
C6 C10 1.429(6) . ?
C6 H6 0.9500 . ?
C7 C8 1.423(7) . ?
C7 H7 0.9500 . ?
C8 C9 1.430(7) . ?
C8 H8 0.9500 . ?
C9 C10 1.427(6) . ?
C9 H9 0.9500 . ?
C10 N11 1.413(5) . ?
N11 C12 1.347(5) . ?
N11 H11 0.91(6) . ?
C12 O13 1.234(5) . ?
C12 C14 1.513(6) . ?
C14 H14A 0.9800 . ?
C14 H14B 0.9800 . ?
C14 H14C 0.9800 . ?
Fe2 C24 2.039(4) . ?
Fe2 C28 2.038(5) . ?
Fe2 C27 2.040(5) . ?
Fe2 C22 2.044(4) . ?
Fe2 C23 2.047(5) . ?
Fe2 C21 2.049(4) . ?
Fe2 C25 2.049(4) . ?
Fe2 C29 2.055(4) . ?
Fe2 C26 2.057(4) . ?
Fe2 C30 2.066(4) . ?
C21 C22 1.411(6) . ?
C21 C25 1.416(6) . ?
C21 H21 0.9500 . ?
C22 C23 1.412(6) . ?
C22 H22 0.9500 . ?
C23 C24 1.433(6) . ?
C23 H23 0.9500 . ?
C24 C25 1.425(7) . ?
C24 H24 0.9500 . ?
C25 H25 0.9500 . ?
C26 C30 1.427(6) . ?
C26 C27 1.432(7) . ?
C26 H26 0.9500 . ?
C27 C28 1.412(7) . ?
C27 H27 0.9500 . ?
C28 C29 1.426(6) . ?
C28 H28 0.9500 . ?
C29 C30 1.426(6) . ?
C29 H29 0.9500 . ?
C30 N31 1.406(5) . ?
N31 C32 1.345(6) . ?
N31 H31 0.93(6) . ?
C32 O33 1.227(6) . ?
C32 C34 1.513(6) . ?
C34 H34A 0.9800 . ?
C34 H34B 0.9800 . ?
C34 H34C 0.9800 . ?

loop_
_geom_torsion_atom_site_label_1
_geom_torsion_atom_site_label_2
_geom_torsion_atom_site_label_3
_geom_torsion_atom_site_label_4
_geom_torsion
_geom_torsion_site_symmetry_1
_geom_torsion_site_symmetry_2
_geom_torsion_site_symmetry_3
_geom_torsion_site_symmetry_4
_geom_torsion_publ_flag
C5 C1 C2 C3 0.0 . . . . ?
Fe1 C1 C2 C3 -59.62(15) . . . . ?
C5 C1 C2 Fe1 59.62(15) . . . . ?
C1 C2 C3 C4 0.0 . . . . ?
Fe1 C2 C3 C4 -58.98(15) . . . . ?
C1 C2 C3 Fe1 58.98(15) . . . . ?
C2 C3 C4 C5 0.0 . . . . ?
Fe1 C3 C4 C5 -58.77(15) . . . . ?
C2 C3 C4 Fe1 58.77(15) . . . . ?
C2 C1 C5 C4 0.0 . . . . ?
Fe1 C1 C5 C4 59.81(16) . . . . ?
C2 C1 C5 Fe1 -59.81(16) . . . . ?
C3 C4 C5 C1 0.0 . . . . ?
Fe1 C4 C5 C1 -59.29(15) . . . . ?
C3 C4 C5 Fe1 59.29(15) . . . . ?
C10 C6 C7 C8 -0.3(5) . . . . ?
Fe1 C6 C7 C8 59.3(3) . . . . ?
C10 C6 C7 Fe1 -59.6(3) . . . . ?
C6 C7 C8 C9 -0.1(6) . . . . ?
Fe1 C7 C8 C9 59.7(3) . . . . ?
C6 C7 C8 Fe1 -59.8(3) . . . . ?
C7 C8 C9 C10 0.4(5) . . . . ?
Fe1 C8 C9 C10 59.8(3) . . . . ?
C7 C8 C9 Fe1 -59.4(3) . . . . ?
C8 C9 C10 N11 -179.6(4) . . . . ?
Fe1 C9 C10 N11 -120.5(5) . . . . ?
C8 C9 C10 C6 -0.6(5) . . . . ?
Fe1 C9 C10 C6 58.5(3) . . . . ?
C8 C9 C10 Fe1 -59.1(3) . . . . ?
C7 C6 C10 N11 179.6(4) . . . . ?
Fe1 C6 C10 N11 120.5(4) . . . . ?
C7 C6 C10 C9 0.5(5) . . . . ?
Fe1 C6 C10 C9 -58.6(3) . . . . ?
C7 C6 C10 Fe1 59.1(3) . . . . ?
C9 C10 N11 C12 -18.9(7) . . . . ?
C6 C10 N11 C12 162.3(4) . . . . ?
Fe1 C10 N11 C12 -110.4(4) . . . . ?
C10 N11 C12 O13 -1.1(6) . . . . ?
C10 N11 C12 C14 178.5(4) . . . . ?
C25 C21 C22 C23 0.4(5) . . . . ?
Fe2 C21 C22 C23 59.6(3) . . . . ?
C25 C21 C22 Fe2 -59.2(3) . . . . ?
C21 C22 C23 C24 -0.8(5) . . . . ?
Fe2 C22 C23 C24 58.9(3) . . . . ?
C21 C22 C23 Fe2 -59.7(3) . . . . ?
C22 C23 C24 C25 0.8(5) . . . . ?
Fe2 C23 C24 C25 60.0(3) . . . . ?
C22 C23 C24 Fe2 -59.2(3) . . . . ?
C22 C21 C25 C24 0.1(5) . . . . ?
Fe2 C21 C25 C24 -59.0(3) . . . . ?
C22 C21 C25 Fe2 59.1(3) . . . . ?
C23 C24 C25 C21 -0.5(5) . . . . ?
Fe2 C24 C25 C21 59.4(3) . . . . ?
C23 C24 C25 Fe2 -59.9(3) . . . . ?
C30 C26 C27 C28 0.3(5) . . . . ?
Fe2 C26 C27 C28 -59.4(3) . . . . ?
C30 C26 C27 Fe2 59.7(3) . . . . ?
C26 C27 C28 C29 -0.2(5) . . . . ?
Fe2 C27 C28 C29 -59.9(3) . . . . ?
C26 C27 C28 Fe2 59.7(3) . . . . ?
C27 C28 C29 C30 0.0(5) . . . . ?
Fe2 C28 C29 C30 -59.7(3) . . . . ?
C27 C28 C29 Fe2 59.7(3) . . . . ?
C28 C29 C30 N31 -177.1(4) . . . . ?
Fe2 C29 C30 N31 123.9(4) . . . . ?
C28 C29 C30 C26 0.2(5) . . . . ?
Fe2 C29 C30 C26 -58.7(3) . . . . ?
C28 C29 C30 Fe2 58.9(3) . . . . ?
C27 C26 C30 N31 176.8(4) . . . . ?
Fe2 C26 C30 N31 -124.2(5) . . . . ?
C27 C26 C30 C29 -0.3(5) . . . . ?
Fe2 C26 C30 C29 58.7(3) . . . . ?
C27 C26 C30 Fe2 -59.0(3) . . . . ?
C29 C30 N31 C32 -158.5(5) . . . . ?
C26 C30 N31 C32 24.7(7) . . . . ?
Fe2 C30 N31 C32 -69.5(6) . . . . ?
C30 N31 C32 O33 1.1(8) . . . . ?
C30 N31 C32 C34 -179.5(4) . . . . ?
